data_4505051
loop_
_publ_author_name
'Ang, Siau Gek'
'Sun, Bai Wang'

_publ_section_title
;
 Crystal Structure and Characterization of Organic&#x2212;Inorganic
 Hybridized Molecules with Molecular Zipper Structures and Two-Dimensional
 Grid Networks
;
_journal_issue 1
_journal_name_full 'Crystal Growth &amp; Design'
_journal_page_first 383
_journal_paper_doi 10.1021/cg049847n
_journal_volume 5
_journal_year 2005
_chemical_formula_sum 'C14 H16 N2 O8 Zn'
_chemical_formula_weight 405.66
_chemical_name_systematic
; 
 ? 
;
_space_group_IT_number 2
_symmetry_cell_setting triclinic
_symmetry_space_group_name_Hall '-P 1'
_symmetry_space_group_name_H-M 'P -1'
_atom_sites_solution_hydrogens geom
_atom_sites_solution_primary direct
_atom_sites_solution_secondary difmap
_audit_creation_method SHELXL-97
_cell_angle_alpha 86.412(4)
_cell_angle_beta 84.113(4)
_cell_angle_gamma 72.990(4)
_cell_formula_units_Z 1
_cell_length_a 5.4016(11)
_cell_length_b 7.3711(16)
_cell_length_c 9.823(2)
_cell_measurement_reflns_used 4853
_cell_measurement_temperature 223(2)
_cell_measurement_theta_max 27.50
_cell_measurement_theta_min 2.09
_cell_volume 371.81(13)
_computing_cell_refinement 'SAINT (Bruker, 2000)'
_computing_data_collection 'SMART (Bruker, 2000)'
_computing_data_reduction 'SHELXTL (Bruker, 2000)'
_computing_molecular_graphics 'Bruker SHELXTL V5.1 (Sheldrick, 1998)'
_computing_publication_material 'SHELXL-97 (Sheldrick, 1997)'
_computing_structure_refinement 'SHELXL-97 (Sheldrick, 1997)'
_computing_structure_solution 'SHELXS-97 (Sheldrick, 1990)'
_diffrn_ambient_temperature 223(2)
_diffrn_measured_fraction_theta_full 0.998
_diffrn_measured_fraction_theta_max 0.998
_diffrn_measurement_device_type 'Bruker AXS SMART CCD'
_diffrn_measurement_method \w
_diffrn_radiation_monochromator graphite
_diffrn_radiation_source 'fine-focus sealed tube'
_diffrn_radiation_type MoK\a
_diffrn_radiation_wavelength 0.71073
_diffrn_reflns_av_R_equivalents 0.0193
_diffrn_reflns_av_sigmaI/netI 0.0238
_diffrn_reflns_limit_h_max 7
_diffrn_reflns_limit_h_min -7
_diffrn_reflns_limit_k_max 9
_diffrn_reflns_limit_k_min -9
_diffrn_reflns_limit_l_max 12
_diffrn_reflns_limit_l_min -12
_diffrn_reflns_number 4853
_diffrn_reflns_theta_full 27.50
_diffrn_reflns_theta_max 27.50
_diffrn_reflns_theta_min 2.09
_exptl_absorpt_coefficient_mu 1.702
_exptl_absorpt_correction_T_max 0.794
_exptl_absorpt_correction_T_min 0.642
_exptl_absorpt_correction_type multi-scan
_exptl_crystal_colour pale-yellow
_exptl_crystal_density_diffrn 1.812
_exptl_crystal_density_method 'not measured'
_exptl_crystal_description block
_exptl_crystal_F_000 208
_exptl_crystal_size_max 0.24
_exptl_crystal_size_mid 0.22
_exptl_crystal_size_min 0.20
_refine_diff_density_max 0.286
_refine_diff_density_min -0.252
_refine_diff_density_rms 0.074
_refine_ls_extinction_method none
_refine_ls_goodness_of_fit_ref 1.084
_refine_ls_hydrogen_treatment mixed
_refine_ls_matrix_type full
_refine_ls_number_parameters 131
_refine_ls_number_reflns 1697
_refine_ls_number_restraints 0
_refine_ls_restrained_S_all 1.084
_refine_ls_R_factor_all 0.0264
_refine_ls_R_factor_gt 0.0259
_refine_ls_shift/su_max 0.009
_refine_ls_shift/su_mean 0.001
_refine_ls_structure_factor_coef Fsqd
_refine_ls_weighting_details 'calc w=1/[\s^2^(Fo^2^)+(0.0370P)^2^+0.1381P] where P=(Fo^2^+2Fc^2^)/3'
_refine_ls_weighting_scheme calc
_refine_ls_wR_factor_gt 0.0668
_refine_ls_wR_factor_ref 0.0671
_reflns_number_gt 1662
_reflns_number_total 1697
_reflns_threshold_expression >2sigma(I)
_cod_data_source_file cg049847nsi20040509_123038.cif
_cod_data_source_block Zn(dpdo)(H2O)2(C4H4O4)
_cod_depositor_comments
;
The following automatic conversions were performed:

'_exptl_absorpt_correction_type' value 'multi-scan'' was replaced
with the value 'multi-scan' as specified in the replacement file
'src/cod-tools/trunk/data/replacement-values/replacement_values.lst'.

Automatic conversion script
Id: cif_fix_values 5376 2017-05-30 11:51:03Z andrius 
;
_cod_original_cell_volume 371.82(13)
_cod_original_sg_symbol_H-M P-1
_cod_database_code 4505051

loop_
_symmetry_equiv_pos_as_xyz
'x, y, z'
'-x, -y, -z'

loop_
_atom_site_label
_atom_site_type_symbol
_atom_site_fract_x
_atom_site_fract_y
_atom_site_fract_z
_atom_site_U_iso_or_equiv
_atom_site_adp_type
_atom_site_occupancy
_atom_site_symmetry_multiplicity
_atom_site_calc_flag
_atom_site_refinement_flags
N1 N 0.1313(3) 0.3176(2) -0.16788(14) 0.0232(3) Uani 1 1 d .
Zn1 Zn 0.0000 0.0000 0.0000 0.02190(10) Uani 1 2 d S
O1 O 0.1720(2) 0.23391(19) -0.04501(12) 0.0283(3) Uani 1 1 d .
O2 O -0.0965(2) 0.00534(19) -0.19466(12) 0.0265(3) Uani 1 1 d .
O3 O 0.2697(3) -0.1590(2) -0.31153(13) 0.0376(3) Uani 1 1 d .
O4 O -0.3570(3) 0.2070(2) 0.04800(14) 0.0297(3) Uani 1 1 d .
C1 C 0.3204(3) 0.2732(3) -0.27124(18) 0.0277(4) Uani 1 1 d .
H1A H 0.4852 0.1921 -0.2543 0.033 Uiso 1 1 calc R
C2 C 0.2730(3) 0.3463(3) -0.40144(18) 0.0270(4) Uani 1 1 d .
H2A H 0.4066 0.3151 -0.4727 0.032 Uiso 1 1 calc R
C3 C 0.0292(3) 0.4662(2) -0.42938(16) 0.0219(3) Uani 1 1 d .
C4 C -0.1548(3) 0.5158(3) -0.31755(18) 0.0273(4) Uani 1 1 d .
H4C H -0.3181 0.6019 -0.3307 0.033 Uiso 1 1 calc R
C5 C -0.1022(3) 0.4414(3) -0.18848(18) 0.0281(4) Uani 1 1 d .
H5A H -0.2289 0.4767 -0.1144 0.034 Uiso 1 1 calc R
C6 C 0.0426(3) -0.0533(2) -0.30441(16) 0.0221(3) Uani 1 1 d .
C7 C -0.0890(3) 0.0187(3) -0.43445(15) 0.0228(3) Uani 1 1 d .
H7A H -0.164(4) 0.150(3) -0.425(2) 0.028(5) Uiso 1 1 d .
H1WA H -0.360(5) 0.200(4) 0.130(3) 0.041(7) Uiso 1 1 d .
H1WB H -0.484(5) 0.201(3) 0.025(3) 0.033(6) Uiso 1 1 d .
H7B H -0.212(5) -0.046(3) -0.436(2) 0.038(6) Uiso 1 1 d .

loop_
_atom_site_aniso_label
_atom_site_aniso_U_11
_atom_site_aniso_U_22
_atom_site_aniso_U_33
_atom_site_aniso_U_23
_atom_site_aniso_U_13
_atom_site_aniso_U_12
N1 0.0232(7) 0.0275(7) 0.0180(7) 0.0030(5) -0.0050(5) -0.0056(6)
Zn1 0.01969(15) 0.03062(17) 0.01119(14) 0.00032(10) -0.00218(9) -0.00066(11)
O1 0.0282(6) 0.0398(7) 0.0170(6) 0.0075(5) -0.0077(5) -0.0095(5)
O2 0.0231(6) 0.0391(7) 0.0123(5) -0.0019(5) -0.0023(4) -0.0008(5)
O3 0.0288(7) 0.0523(9) 0.0186(6) -0.0035(6) -0.0053(5) 0.0104(6)
O4 0.0211(6) 0.0440(8) 0.0194(7) -0.0019(5) -0.0054(5) -0.0006(5)
C1 0.0204(8) 0.0357(9) 0.0230(8) 0.0033(7) -0.0036(6) -0.0024(7)
C2 0.0197(8) 0.0352(9) 0.0220(8) 0.0036(7) -0.0009(6) -0.0025(7)
C3 0.0224(8) 0.0223(7) 0.0203(8) 0.0023(6) -0.0032(6) -0.0055(6)
C4 0.0239(8) 0.0276(8) 0.0238(9) 0.0017(7) -0.0023(7) 0.0026(7)
C5 0.0249(8) 0.0322(9) 0.0212(8) -0.0003(7) 0.0004(7) 0.0000(7)
C6 0.0244(8) 0.0263(8) 0.0142(7) -0.0009(6) -0.0030(6) -0.0045(6)
C7 0.0221(8) 0.0305(9) 0.0128(7) -0.0012(6) -0.0033(6) -0.0022(7)

loop_
_atom_type_symbol
_atom_type_description
_atom_type_scat_dispersion_real
_atom_type_scat_dispersion_imag
_atom_type_scat_source
C C 0.0033 0.0016 'International Tables Vol C Tables 4.2.6.8 and 6.1.1.4'
H H 0.0000 0.0000 'International Tables Vol C Tables 4.2.6.8 and 6.1.1.4'
O O 0.0106 0.0060 'International Tables Vol C Tables 4.2.6.8 and 6.1.1.4'
Zn Zn 0.2839 1.4301 'International Tables Vol C Tables 4.2.6.8 and 6.1.1.4'
N N 0.0061 0.0033 'International Tables Vol C Tables 4.2.6.8 and 6.1.1.4'

loop_
_geom_angle_atom_site_label_1
_geom_angle_atom_site_label_2
_geom_angle_atom_site_label_3
_geom_angle
_geom_angle_site_symmetry_1
_geom_angle_site_symmetry_3
O1 N1 C1 119.65(14) . .
O1 N1 C5 119.47(14) . .
C1 N1 C5 120.84(15) . .
O2 Zn1 O2 180.000(16) 2 .
O2 Zn1 O4 91.08(5) 2 .
O2 Zn1 O4 88.92(5) . .
O2 Zn1 O4 88.92(5) 2 2
O2 Zn1 O4 91.08(5) . 2
O4 Zn1 O4 180.00(7) . 2
O2 Zn1 O1 87.55(5) 2 .
O2 Zn1 O1 92.45(5) . .
O4 Zn1 O1 87.34(6) . .
O4 Zn1 O1 92.66(6) 2 .
O2 Zn1 O1 92.45(5) 2 2
O2 Zn1 O1 87.55(5) . 2
O4 Zn1 O1 92.66(6) . 2
O4 Zn1 O1 87.34(6) 2 2
O1 Zn1 O1 180.0 . 2
N1 O1 Zn1 114.29(10) . .
C6 O2 Zn1 130.86(11) . .
Zn1 O4 H1WA 99.1(19) . .
Zn1 O4 H1WB 122.6(19) . .
H1WA O4 H1WB 111(2) . .
N1 C1 C2 120.15(16) . .
N1 C1 H1A 119.9 . .
C2 C1 H1A 119.9 . .
C1 C2 C3 121.03(16) . .
C1 C2 H2A 119.5 . .
C3 C2 H2A 119.5 . .
C4 C3 C2 116.42(15) . .
C4 C3 C3 122.23(18) . 2_564
C2 C3 C3 121.34(19) . 2_564
C5 C4 C3 121.29(16) . .
C5 C4 H4C 119.4 . .
C3 C4 H4C 119.4 . .
N1 C5 C4 120.07(16) . .
N1 C5 H5A 120.0 . .
C4 C5 H5A 120.0 . .
O3 C6 O2 125.64(15) . .
O3 C6 C7 119.87(14) . .
O2 C6 C7 114.49(14) . .
C7 C7 C6 114.97(17) 2_554 .
C7 C7 H7A 110.0(14) 2_554 .
C6 C7 H7A 105.9(14) . .
C7 C7 H7B 108.4(15) 2_554 .
C6 C7 H7B 104.7(15) . .
H7A C7 H7B 112.8(19) . .

loop_
_geom_bond_atom_site_label_1
_geom_bond_atom_site_label_2
_geom_bond_distance
_geom_bond_site_symmetry_2
N1 O1 1.3295(18) .
N1 C1 1.347(2) .
N1 C5 1.349(2) .
Zn1 O2 2.0281(12) 2
Zn1 O2 2.0281(12) .
Zn1 O4 2.1096(14) .
Zn1 O4 2.1096(14) 2
Zn1 O1 2.1885(13) .
Zn1 O1 2.1885(13) 2
O2 C6 1.271(2) .
O3 C6 1.244(2) .
O4 H1WA 0.80(3) .
O4 H1WB 0.76(2) .
C1 C2 1.375(2) .
C1 H1A 0.9400 .
C2 C3 1.398(2) .
C2 H2A 0.9400 .
C3 C4 1.394(2) .
C3 C3 1.478(3) 2_564
C4 C5 1.373(2) .
C4 H4C 0.9400 .
C5 H5A 0.9400 .
C6 C7 1.516(2) .
C7 C7 1.514(3) 2_554
C7 H7A 0.94(2) .
C7 H7B 0.93(2) .
